data_2202953
loop_
_publ_author_name
'Daniel E. Lynch'
'Ajmer S. Bening'
'Simon Parsons'

_publ_section_title
;
 Tris(2-ammonioethyl)amine
 tris({2-[(2,6-dichlorophenyl)amino]phenyl}acetate) hexahydrate
;
_journal_issue 9
_journal_name_full 'Acta Crystallographica Section E'
_journal_page_first o1314
_journal_page_last o1317
_journal_paper_doi 10.1107/S1600536803017926
_journal_volume 59
_journal_year 2003
_chemical_formula_moiety 'C6 H21 N4 3+, 3C14 H10 Cl2 N O2 1-, 6H2 O'
_chemical_formula_sum 'C48 H63 Cl6 N7 O12'
_chemical_formula_weight 1142.75
_chemical_melting_point 453
_chemical_name_systematic
;
Tris(2-ammonioethyl)amine tris({2-[(2,6-dichlorophenyl)amino]phenyl}acetate)
hexahydrate
;
_space_group_IT_number 14
_symmetry_cell_setting monoclinic
_symmetry_space_group_name_Hall '-P 2yn'
_symmetry_space_group_name_H-M 'P 1 21/n 1'
_atom_sites_solution_hydrogens geom
_atom_sites_solution_primary direct
_atom_sites_solution_secondary difmap
_audit_creation_method SHELXL-97
_cell_angle_alpha 90.00
_cell_angle_beta 105.176(17)
_cell_angle_gamma 90.00
_cell_formula_units_Z 4
_cell_length_a 22.677(4)
_cell_length_b 9.3735(17)
_cell_length_c 26.415(5)
_cell_measurement_reflns_used 48
_cell_measurement_temperature 150(2)
_cell_measurement_theta_max 16
_cell_measurement_theta_min 15
_cell_volume 5419.0(18)
_computing_cell_refinement DIF4
_computing_data_collection 'DIF4 (Stoe & Cie, 1990)'
_computing_data_reduction 'REDU4 (Stoe & Cie, 1990)'
_computing_molecular_graphics 'PLATON97 (Spek, 1997)'
_computing_publication_material SHELXL97
_computing_structure_refinement 'SHELXL97 (Sheldrick, 1997)'
_computing_structure_solution 'SHELXS97 (Sheldrick, 1997)'
_diffrn_ambient_temperature 150(2)
_diffrn_measured_fraction_theta_full 0.935
_diffrn_measured_fraction_theta_max 0.935
_diffrn_measurement_device_type 'Stoe Stadi-4'
_diffrn_measurement_method \w/\q
_diffrn_radiation_monochromator graphite
_diffrn_radiation_source 'fine-focus sealed tube'
_diffrn_radiation_type MoK\a
_diffrn_radiation_wavelength 0.71073
_diffrn_reflns_av_R_equivalents 0.0246
_diffrn_reflns_av_sigmaI/netI 0.0530
_diffrn_reflns_limit_h_max 26
_diffrn_reflns_limit_h_min -26
_diffrn_reflns_limit_k_max 11
_diffrn_reflns_limit_k_min 0
_diffrn_reflns_limit_l_max 31
_diffrn_reflns_limit_l_min 0
_diffrn_reflns_number 9857
_diffrn_reflns_theta_full 25.02
_diffrn_reflns_theta_max 25.02
_diffrn_reflns_theta_min 2.57
_diffrn_standards_decay_% 3
_diffrn_standards_interval_time 60
_diffrn_standards_number 3
_exptl_absorpt_coefficient_mu 0.383
_exptl_absorpt_correction_T_max 0.891
_exptl_absorpt_correction_T_min 0.757
_exptl_absorpt_correction_type '\y scan'
_exptl_absorpt_process_details '(Stoe & Cie, 1995)'
_exptl_crystal_colour colourless
_exptl_crystal_density_diffrn 1.401
_exptl_crystal_density_method 'not measured'
_exptl_crystal_description prism
_exptl_crystal_F_000 2392
_exptl_crystal_size_max 0.77
_exptl_crystal_size_mid 0.58
_exptl_crystal_size_min 0.31
_refine_diff_density_max 0.701
_refine_diff_density_min -0.499
_refine_ls_extinction_method none
_refine_ls_goodness_of_fit_ref 1.023
_refine_ls_hydrogen_treatment mixed
_refine_ls_matrix_type full
_refine_ls_number_parameters 734
_refine_ls_number_reflns 9532
_refine_ls_number_restraints 100
_refine_ls_restrained_S_all 1.042
_refine_ls_R_factor_all 0.1225
_refine_ls_R_factor_gt 0.0699
_refine_ls_shift/su_max <0.001
_refine_ls_shift/su_mean <0.001
_refine_ls_structure_factor_coef Fsqd
_refine_ls_weighting_details 'w = 1/[\s^2^(Fo^2^)+(0.1165P)^2^+6.6139P] where P = (Fo^2^+2Fc^2^)/3'
_refine_ls_weighting_scheme calc
_refine_ls_wR_factor_gt 0.1882
_refine_ls_wR_factor_ref 0.2224
_reflns_number_gt 5678
_reflns_number_total 9532
_reflns_threshold_expression I>2\s(I)
_cod_data_source_file wn6172.cif
_cod_data_source_block I
_cod_depositor_comments
;
The following automatic conversions were performed:
'_symmetry_cell_setting' value 'Monoclinic' changed to 'monoclinic'
according to '/home/saulius/struct/CIF-dictionaries/cif_core.dic'
dictionary named 'cif_core.dic' version 2.4.1 from 2010-06-29.

Automatic conversion script
Id: cif_fix_enum 1527 2010-12-29 10:47:43Z saulius 

The following automatic conversions were performed:

'_chemical_melting_point' value '453 K' was changed to '453' - the
value should be numeric and without a unit designator.

Automatic conversion script
Id: cif_fix_values 1646 2011-03-28 12:23:43Z adriana 

The following automatic conversions were performed:

'_chemical_melting_point' value '453 K' was changed to '453' - the
value should be numeric and without a unit
designator.

'_symmetry_cell_setting' value 'Monoclinic' changed to
'monoclinic' according to
/home/saulius/struct/CIF-dictionaries/cif_core.dic dictionary named
'cif_core.dic' version 2.4.1 from 2010-06-29.

Automatic conversion script
Id: cif_fix_values 1715 2011-07-08 13:25:40Z adriana 
;
_cod_original_sg_symbol_H-M 'P 21/n'
_cod_database_code 2202953

loop_
_symmetry_equiv_pos_as_xyz
'x, y, z'
'-x+1/2, y+1/2, -z+1/2'
'-x, -y, -z'
'x-1/2, -y-1/2, z-1/2'

loop_
_atom_site_label
_atom_site_fract_x
_atom_site_fract_y
_atom_site_fract_z
_atom_site_U_iso_or_equiv
_atom_site_adp_type
_atom_site_calc_flag
_atom_site_refinement_flags
_atom_site_occupancy
_atom_site_disorder_assembly
_atom_site_disorder_group
_atom_site_type_symbol
N1A 0.6834(2) 0.8791(7) 0.1158(2) 0.0651(17) Uani d . 1 . . N
C2A 0.6713(3) 0.8594(8) 0.0590(2) 0.0524(17) Uani d . 1 . . C
H21A 0.7044 0.8018 0.0512 0.065 Uiso calc R 1 . . H
H22A 0.6708 0.9535 0.0419 0.065 Uiso calc R 1 . . H
C3A 0.6116(3) 0.7866(8) 0.0372(2) 0.0587(19) Uani d . 1 . . C
H31A 0.6110 0.6940 0.0551 0.073 Uiso calc R 1 . . H
H32A 0.6055 0.7682 -0.0007 0.073 Uiso calc R 1 . . H
N4A 0.5613(2) 0.8811(6) 0.0456(2) 0.0586(15) Uani d . 1 . . N
H41A 0.5674 0.8983 0.0805 0.073 Uiso calc R 1 . . H
H42A 0.5246 0.8371 0.0330 0.073 Uiso calc R 1 . . H
H43A 0.5615 0.9652 0.0284 0.073 Uiso calc R 1 . . H
C5A 0.7180(3) 1.0028(12) 0.1374(3) 0.100(3) Uani d . 1 . . C
H51A 0.7520 1.0167 0.1208 0.125 Uiso calc R 1 . . H
H52A 0.7357 0.9899 0.1755 0.125 Uiso calc R 1 . . H
C6A 0.6756(3) 1.1349(9) 0.1273(4) 0.088(3) Uani d . 1 . . C
N71A 0.7066(4) 1.2778(11) 0.1478(3) 0.078(3) Uani d P 0.70 . . N
H71A 0.7475 1.2639 0.1608 0.097 Uiso calc PR 0.70 . . H
H72A 0.6906 1.3119 0.1736 0.097 Uiso calc PR 0.70 . . H
H73A 0.7000 1.3419 0.1210 0.097 Uiso calc PR 0.70 . . H
N72A 0.6217(8) 1.126(2) 0.1526(7) 0.067(6) Uani d P 0.30 . . N
H74A 0.6012 1.0427 0.1431 0.084 Uiso calc PR 0.30 . . H
H75A 0.5960 1.2008 0.1416 0.084 Uiso calc PR 0.30 . . H
H76A 0.6362 1.1292 0.1882 0.084 Uiso calc PR 0.30 . . H
C8A 0.7170(3) 0.7479(9) 0.1429(3) 0.077(2) Uani d U 1 . . C
H81A 0.7060 0.6650 0.1191 0.096 Uiso calc R 1 . . H
H82A 0.7615 0.7637 0.1495 0.096 Uiso calc R 1 . . H
C9A 0.7028(4) 0.7130(10) 0.1939(3) 0.087(2) Uani d U 1 . . C
H91A 0.7290 0.6330 0.2110 0.109 Uiso calc R 1 . . H
H92A 0.7121 0.7968 0.2174 0.109 Uiso calc R 1 . . H
N10A 0.6358(3) 0.6719(7) 0.1856(2) 0.081(2) Uani d . 1 . . N
H11A 0.6118 0.7492 0.1740 0.101 Uiso calc R 1 . . H
H12A 0.6296 0.6413 0.2164 0.101 Uiso calc R 1 . . H
H13A 0.6261 0.6008 0.1614 0.101 Uiso calc R 1 . . H
Cl1B 0.34609(6) -0.21282(13) 0.59379(5) 0.0333(3) Uani d . 1 . . Cl
Cl2B 0.37814(5) 0.04546(12) 0.41896(4) 0.0264(3) Uani d . 1 . . Cl
O1B 0.21500(17) 0.0302(5) 0.55915(15) 0.0586(13) Uani d . 1 . . O
O2B 0.1240(2) 0.1154(6) 0.5240(2) 0.0846(19) Uani d . 1 . . O
N1B 0.31522(16) 0.0010(4) 0.50707(15) 0.0240(9) Uani d . 1 . . N
H1B 0.2821 -0.0453 0.5089 0.030 Uiso calc R 1 . . H
C1B 0.3118(2) 0.1528(5) 0.50124(17) 0.0234(10) Uani d . 1 . . C
C2B 0.2540(2) 0.2154(5) 0.48554(18) 0.0260(11) Uani d . 1 . . C
C3B 0.2510(2) 0.3635(5) 0.47988(19) 0.0323(12) Uani d . 1 . . C
H3B 0.2121 0.4079 0.4692 0.040 Uiso calc R 1 . . H
C4B 0.3028(3) 0.4475(5) 0.4894(2) 0.0362(13) Uani d . 1 . . C
H4B 0.2995 0.5479 0.4848 0.045 Uiso calc R 1 . . H
C5B 0.3597(2) 0.3836(5) 0.50569(19) 0.0305(12) Uani d . 1 . . C
H5B 0.3956 0.4405 0.5128 0.038 Uiso calc R 1 . . H
C6B 0.3643(2) 0.2368(5) 0.51164(17) 0.0242(10) Uani d . 1 . . C
H6B 0.4034 0.1933 0.5228 0.030 Uiso calc R 1 . . H
C7B 0.36814(19) -0.0772(5) 0.51006(17) 0.0190(9) Uani d . 1 . . C
C8B 0.3884(2) -0.1814(5) 0.54805(17) 0.0225(10) Uani d . 1 . . C
C9B 0.4402(2) -0.2628(5) 0.55191(19) 0.0257(11) Uani d . 1 . . C
H9B 0.4519 -0.3330 0.5786 0.032 Uiso calc R 1 . . H
C10B 0.4748(2) -0.2417(5) 0.51689(19) 0.0268(11) Uani d . 1 . . C
H10B 0.5116 -0.2937 0.5204 0.033 Uiso calc R 1 . . H
C11B 0.4556(2) -0.1444(5) 0.47657(18) 0.0252(11) Uani d . 1 . . C
H11B 0.4784 -0.1312 0.4514 0.031 Uiso calc R 1 . . H
C12B 0.4025(2) -0.0658(5) 0.47319(17) 0.0214(10) Uani d . 1 . . C
C13B 0.1965(2) 0.1273(6) 0.47323(19) 0.0301(11) Uani d . 1 . . C
H13B 0.2031 0.0391 0.4548 0.038 Uiso calc R 1 . . H
H14B 0.1631 0.1818 0.4495 0.038 Uiso calc R 1 . . H
C14B 0.1778(2) 0.0877(6) 0.5227(2) 0.0328(12) Uani d . 1 . . C
Cl1C 0.16720(6) 0.69718(13) 0.42201(5) 0.0336(3) Uani d . 1 . . Cl
Cl2C 0.21473(5) 0.43552(12) 0.25345(4) 0.0255(3) Uani d . 1 . . Cl
O1C 0.04580(15) 0.4563(4) 0.38634(14) 0.0411(10) Uani d . 1 . . O
O2C -0.04894(17) 0.3889(5) 0.35016(16) 0.0530(12) Uani d . 1 . . O
N1C 0.14390(16) 0.4798(4) 0.33667(15) 0.0232(9) Uani d . 1 . . N
H1C 0.1098 0.5253 0.3361 0.029 Uiso calc R 1 . . H
C1C 0.1419(2) 0.3294(5) 0.33264(17) 0.0217(10) Uani d . 1 . . C
C2C 0.0844(2) 0.2630(5) 0.31616(17) 0.0253(11) Uani d . 1 . . C
C3C 0.0826(2) 0.1146(5) 0.31193(19) 0.0313(12) Uani d . 1 . . C
H3C 0.0442 0.0681 0.3009 0.039 Uiso calc R 1 . . H
C4C 0.1358(3) 0.0334(5) 0.3235(2) 0.0356(13) Uani d . 1 . . C
H4C 0.1336 -0.0675 0.3198 0.045 Uiso calc R 1 . . H
C5C 0.1915(2) 0.1004(5) 0.34023(19) 0.0313(12) Uani d . 1 . . C
H5C 0.2279 0.0453 0.3484 0.039 Uiso calc R 1 . . H
C6C 0.1949(2) 0.2459(5) 0.34527(18) 0.0256(11) Uani d . 1 . . C
H6C 0.2337 0.2905 0.3574 0.032 Uiso calc R 1 . . H
C7C 0.19673(19) 0.5604(5) 0.34152(17) 0.0205(10) Uani d . 1 . . C
C8C 0.2140(2) 0.6671(5) 0.37992(17) 0.0221(10) Uani d . 1 . . C
C9C 0.2652(2) 0.7500(5) 0.38571(19) 0.0272(11) Uani d . 1 . . C
H9C 0.2749 0.8208 0.4123 0.034 Uiso calc R 1 . . H
C10C 0.3024(2) 0.7299(5) 0.35265(19) 0.0259(11) Uani d . 1 . . C
H10C 0.3389 0.7838 0.3573 0.032 Uiso calc R 1 . . H
C11C 0.2863(2) 0.6310(5) 0.31280(18) 0.0238(10) Uani d . 1 . . C
H11C 0.3112 0.6187 0.2893 0.030 Uiso calc R 1 . . H
C12C 0.23409(19) 0.5495(5) 0.30694(17) 0.0201(10) Uani d . 1 . . C
C13C 0.0258(2) 0.3476(6) 0.30202(18) 0.0285(11) Uani d . 1 . . C
H13C -0.0071 0.2872 0.2803 0.036 Uiso calc R 1 . . H
H14C 0.0311 0.4308 0.2806 0.036 Uiso calc R 1 . . H
C14C 0.0061(2) 0.4000(5) 0.3497(2) 0.0308(12) Uani d . 1 . . C
Cl1D 0.00610(6) -0.21160(14) 0.25532(5) 0.0366(3) Uani d . 1 . . Cl
Cl2D 0.05621(5) 0.04400(12) 0.08711(4) 0.0276(3) Uani d . 1 . . Cl
O1D -0.11495(18) 0.0437(6) 0.21934(16) 0.0627(14) Uani d . 1 . . O
O2D -0.1769(2) 0.2278(7) 0.20130(17) 0.0850(18) Uani d U 1 . . O
N1D -0.01196(17) 0.0122(4) 0.17183(15) 0.0268(9) Uani d . 1 . . N
H1D -0.0467 -0.0282 0.1727 0.034 Uiso calc R 1 . . H
C1D -0.0109(2) 0.1624(5) 0.16630(17) 0.0222(10) Uani d . 1 . . C
C2D -0.0659(2) 0.2348(5) 0.14770(17) 0.0258(11) Uani d . 1 . . C
C3D -0.0644(2) 0.3829(6) 0.14207(19) 0.0333(12) Uani d . 1 . . C
H3D -0.1017 0.4334 0.1297 0.042 Uiso calc R 1 . . H
C4D -0.0101(2) 0.4577(5) 0.15402(19) 0.0345(12) Uani d . 1 . . C
H4D -0.0101 0.5580 0.1489 0.043 Uiso calc R 1 . . H
C5D 0.0442(2) 0.3854(5) 0.17354(18) 0.0284(11) Uani d . 1 . . C
H5D 0.0818 0.4360 0.1827 0.035 Uiso calc R 1 . . H
C6D 0.0435(2) 0.2384(5) 0.17967(17) 0.0245(10) Uani d . 1 . . C
H6D 0.0809 0.1890 0.1932 0.031 Uiso calc R 1 . . H
C7D 0.0387(2) -0.0754(5) 0.17599(17) 0.0226(10) Uani d . 1 . . C
C8D 0.0539(2) -0.1828(5) 0.21421(18) 0.0257(10) Uani d . 1 . . C
C9D 0.1045(2) -0.2686(5) 0.21988(19) 0.0291(11) Uani d . 1 . . C
H9D 0.1134 -0.3395 0.2465 0.036 Uiso calc R 1 . . H
C10D 0.1422(2) -0.2516(5) 0.18698(19) 0.0289(11) Uani d . 1 . . C
H10D 0.1780 -0.3079 0.1916 0.036 Uiso calc R 1 . . H
C11D 0.1271(2) -0.1516(5) 0.14716(19) 0.0284(11) Uani d . 1 . . C
H11D 0.1523 -0.1400 0.1238 0.036 Uiso calc R 1 . . H
C12D 0.0756(2) -0.0688(5) 0.14144(17) 0.0220(10) Uani d . 1 . . C
C13D -0.1259(2) 0.1571(6) 0.13707(18) 0.0314(12) Uani d . 1 . . C
H13D -0.1226 0.0631 0.1209 0.039 Uiso calc R 1 . . H
H14D -0.1582 0.2129 0.1126 0.039 Uiso calc R 1 . . H
C14D -0.1417(2) 0.1374(8) 0.1894(2) 0.0531(18) Uani d . 1 . . C
O1 0.43163(19) 0.8630(5) 0.01263(16) 0.0581(12) Uani d DU 1 . . O
H11 0.4382 0.8901 0.0430 0.073 Uiso d D 1 . . H
H12 0.4147 0.7876 0.0018 0.073 Uiso d D 1 . . H
O2 0.6611(3) 0.3245(6) 0.2346(2) 0.104(2) Uani d DU 1 . . O
H21 0.6634 0.2550 0.2582 0.130 Uiso d D 1 . . H
H22 0.6469 0.3898 0.2488 0.130 Uiso d D 1 . . H
O3 0.6455(15) 0.037(4) 0.2712(11) 0.068(9) Uani d PU 0.20 . . O
O4 0.6351(5) 0.0291(12) 0.2458(4) 0.061(3) Uani d PU 0.50 . . O
O5 0.2808(9) 0.063(2) 0.6661(7) 0.074(5) Uani d PU 0.30 . . O
O6 0.2433(10) 0.048(2) 0.6627(8) 0.082(6) Uani d PU 0.30 . . O
O7 0.5885(3) 0.4749(8) 0.1084(3) 0.0510(17) Uani d PU 0.70 . . O
O8 0.5884(14) 0.398(3) 0.1120(12) 0.071(9) Uani d PU 0.20 . . O
O9 0.5281(7) 0.4246(18) 0.1127(7) 0.072(5) Uani d PU 0.30 . . O
O10 0.4590(5) 0.4878(12) 0.0794(4) 0.071(3) Uani d PU 0.50 . . O
O11 0.5006(4) 0.1877(10) 0.0722(4) 0.057(2) Uani d PU 0.50 . . O
O12 0.5137(7) 0.2597(18) 0.1046(7) 0.065(4) Uani d PU 0.30 . . O
O13 0.4813(10) 0.530(3) 0.0674(10) 0.055(6) Uani d PU 0.20 . . O

loop_
_atom_site_aniso_label
_atom_site_aniso_U_11
_atom_site_aniso_U_22
_atom_site_aniso_U_33
_atom_site_aniso_U_12
_atom_site_aniso_U_13
_atom_site_aniso_U_23
N1A 0.056(3) 0.104(5) 0.041(3) -0.002(3) 0.023(3) -0.028(3)
C2A 0.046(3) 0.078(5) 0.038(3) 0.007(3) 0.020(3) 0.000(3)
C3A 0.038(3) 0.106(6) 0.037(3) 0.000(4) 0.018(3) -0.013(4)
N4A 0.039(3) 0.093(4) 0.043(3) 0.009(3) 0.010(2) 0.015(3)
C5A 0.051(4) 0.185(11) 0.065(5) 0.001(6) 0.016(4) -0.035(6)
C6A 0.033(4) 0.083(6) 0.138(8) -0.002(4) 0.005(4) 0.031(6)
N71A 0.053(5) 0.109(8) 0.069(6) 0.026(5) 0.011(4) 0.000(6)
N72A 0.076(13) 0.081(14) 0.059(12) -0.044(11) 0.046(10) -0.031(11)
C8A 0.066(4) 0.105(4) 0.062(4) 0.027(3) 0.023(3) 0.002(3)
C9A 0.083(4) 0.114(5) 0.073(4) 0.019(4) 0.037(3) 0.003(4)
N10A 0.095(5) 0.114(5) 0.040(3) 0.068(4) 0.027(3) 0.025(3)
Cl1B 0.0393(7) 0.0315(7) 0.0340(7) 0.0003(6) 0.0182(6) 0.0088(6)
Cl2B 0.0356(6) 0.0245(6) 0.0202(6) 0.0025(5) 0.0091(5) 0.0039(5)
O1B 0.037(2) 0.108(4) 0.031(2) -0.007(2) 0.0107(18) 0.023(2)
O2B 0.072(3) 0.095(4) 0.114(4) 0.047(3) 0.073(3) 0.063(3)
N1B 0.0194(19) 0.020(2) 0.035(2) -0.0013(16) 0.0102(17) 0.0046(18)
C1B 0.032(3) 0.024(3) 0.015(2) -0.001(2) 0.010(2) -0.0001(19)
C2B 0.031(3) 0.029(3) 0.019(2) 0.004(2) 0.008(2) 0.005(2)
C3B 0.040(3) 0.029(3) 0.028(3) 0.017(2) 0.011(2) 0.006(2)
C4B 0.058(4) 0.020(3) 0.033(3) 0.003(3) 0.015(3) 0.001(2)
C5B 0.045(3) 0.026(3) 0.025(3) -0.008(2) 0.017(2) -0.005(2)
C6B 0.029(3) 0.025(3) 0.019(2) -0.001(2) 0.008(2) -0.002(2)
C7B 0.020(2) 0.015(2) 0.021(2) -0.0032(18) 0.0051(18) -0.0045(19)
C8B 0.025(2) 0.022(2) 0.022(2) -0.004(2) 0.0078(19) 0.002(2)
C9B 0.030(3) 0.019(2) 0.025(3) -0.002(2) 0.002(2) 0.000(2)
C10B 0.023(2) 0.023(3) 0.032(3) 0.003(2) 0.003(2) -0.002(2)
C11B 0.025(2) 0.023(3) 0.028(3) -0.004(2) 0.007(2) -0.005(2)
C12B 0.026(2) 0.017(2) 0.018(2) -0.0043(19) 0.0003(18) -0.0011(19)
C13B 0.021(2) 0.042(3) 0.028(3) 0.005(2) 0.007(2) 0.005(2)
C14B 0.034(3) 0.033(3) 0.037(3) 0.000(2) 0.020(2) 0.001(2)
Cl1C 0.0436(7) 0.0301(7) 0.0331(7) -0.0001(6) 0.0204(6) -0.0058(6)
Cl2C 0.0309(6) 0.0240(6) 0.0225(6) 0.0003(5) 0.0086(5) -0.0030(5)
O1C 0.0301(19) 0.060(3) 0.034(2) -0.0071(18) 0.0114(16) -0.022(2)
O2C 0.037(2) 0.079(3) 0.052(3) -0.027(2) 0.0299(19) -0.031(2)
N1C 0.0205(19) 0.020(2) 0.030(2) 0.0015(16) 0.0094(16) 0.0007(17)
C1C 0.029(2) 0.018(2) 0.020(2) -0.001(2) 0.011(2) 0.0006(19)
C2C 0.033(3) 0.028(3) 0.018(2) -0.003(2) 0.011(2) -0.007(2)
C3C 0.041(3) 0.028(3) 0.028(3) -0.012(2) 0.014(2) -0.005(2)
C4C 0.058(4) 0.019(3) 0.032(3) -0.002(3) 0.015(3) -0.002(2)
C5C 0.044(3) 0.023(3) 0.029(3) 0.010(2) 0.014(2) 0.008(2)
C6C 0.030(3) 0.026(3) 0.024(3) 0.001(2) 0.013(2) 0.005(2)
C7C 0.022(2) 0.016(2) 0.023(2) 0.0053(19) 0.0049(19) 0.0048(19)
C8C 0.027(2) 0.020(2) 0.019(2) 0.007(2) 0.0068(19) 0.004(2)
C9C 0.032(3) 0.020(2) 0.026(3) 0.000(2) 0.000(2) 0.001(2)
C10C 0.023(2) 0.020(2) 0.033(3) -0.001(2) 0.005(2) 0.003(2)
C11C 0.027(2) 0.020(2) 0.025(3) 0.005(2) 0.008(2) 0.007(2)
C12C 0.023(2) 0.016(2) 0.019(2) 0.0041(19) 0.0019(18) 0.0023(18)
C13C 0.026(2) 0.039(3) 0.022(3) -0.004(2) 0.008(2) -0.005(2)
C14C 0.031(3) 0.035(3) 0.032(3) -0.006(2) 0.018(2) -0.001(2)
Cl1D 0.0487(8) 0.0305(7) 0.0332(7) -0.0067(6) 0.0152(6) 0.0045(6)
Cl2D 0.0360(6) 0.0248(6) 0.0225(6) -0.0009(5) 0.0088(5) 0.0007(5)
O1D 0.037(2) 0.113(4) 0.042(2) 0.013(2) 0.0165(19) 0.035(3)
O2D 0.052(3) 0.169(5) 0.037(2) 0.044(3) 0.016(2) -0.001(3)
N1D 0.025(2) 0.025(2) 0.030(2) 0.0000(17) 0.0069(18) 0.0034(18)
C1D 0.031(3) 0.022(2) 0.014(2) 0.005(2) 0.0070(19) -0.0004(19)
C2D 0.029(3) 0.033(3) 0.015(2) 0.009(2) 0.0051(19) -0.002(2)
C3D 0.040(3) 0.037(3) 0.019(3) 0.014(2) 0.002(2) 0.002(2)
C4D 0.052(3) 0.025(3) 0.026(3) 0.009(3) 0.010(2) 0.002(2)
C5D 0.040(3) 0.026(3) 0.021(3) 0.000(2) 0.011(2) -0.002(2)
C6D 0.029(3) 0.024(3) 0.019(2) 0.002(2) 0.005(2) -0.002(2)
C7D 0.022(2) 0.020(2) 0.021(2) -0.0056(19) -0.0019(19) -0.003(2)
C8D 0.031(3) 0.020(2) 0.023(3) -0.007(2) 0.003(2) -0.003(2)
C9D 0.038(3) 0.017(2) 0.027(3) -0.003(2) -0.002(2) 0.001(2)
C10D 0.031(3) 0.019(3) 0.031(3) 0.004(2) -0.001(2) -0.005(2)
C11D 0.030(3) 0.021(3) 0.035(3) -0.005(2) 0.009(2) -0.010(2)
C12D 0.030(2) 0.014(2) 0.020(2) -0.0047(19) 0.0019(19) -0.0013(18)
C13D 0.026(3) 0.046(3) 0.021(3) 0.002(2) 0.003(2) 0.004(2)
C14D 0.024(3) 0.107(6) 0.026(3) 0.009(3) 0.001(2) 0.005(3)
O1 0.064(2) 0.065(3) 0.041(2) -0.026(2) 0.0055(19) -0.003(2)
O2 0.129(4) 0.091(3) 0.092(4) 0.017(3) 0.030(3) -0.018(3)
O3 0.081(12) 0.070(12) 0.051(12) -0.019(9) 0.017(9) 0.005(9)
O4 0.062(5) 0.053(5) 0.052(6) 0.007(4) -0.011(5) 0.007(5)
O5 0.086(9) 0.074(9) 0.063(8) -0.005(8) 0.020(8) 0.001(7)
O6 0.088(9) 0.085(10) 0.071(9) 0.004(8) 0.018(8) 0.003(7)
O7 0.047(3) 0.059(4) 0.057(3) 0.002(3) 0.032(3) -0.003(3)
O8 0.068(10) 0.077(10) 0.071(10) 0.003(5) 0.024(5) -0.005(5)
O9 0.070(6) 0.071(6) 0.075(6) 0.001(5) 0.020(5) 0.003(5)
O10 0.074(5) 0.074(5) 0.063(5) 0.010(4) 0.016(4) 0.006(4)
O11 0.056(5) 0.062(5) 0.053(5) -0.008(4) 0.015(4) 0.018(4)
O12 0.064(6) 0.062(6) 0.072(6) 0.003(4) 0.022(5) 0.005(5)
O13 0.048(7) 0.058(8) 0.060(8) -0.004(5) 0.016(5) 0.004(5)

loop_
_atom_type_symbol
_atom_type_description
_atom_type_scat_dispersion_real
_atom_type_scat_dispersion_imag
_atom_type_scat_source
C C 0.0033 0.0016 'International Tables Vol C Tables 4.2.6.8 and 6.1.1.4'
H H 0.0000 0.0000 'International Tables Vol C Tables 4.2.6.8 and 6.1.1.4'
N N 0.0061 0.0033 'International Tables Vol C Tables 4.2.6.8 and 6.1.1.4'
O O 0.0106 0.0060 'International Tables Vol C Tables 4.2.6.8 and 6.1.1.4'
Cl Cl 0.1484 0.1585 'International Tables Vol C Tables 4.2.6.8 and 6.1.1.4'

loop_
_geom_angle_atom_site_label_1
_geom_angle_atom_site_label_2
_geom_angle_atom_site_label_3
_geom_angle
C5A N1A C2A 116.5(6)
C5A N1A C8A 108.2(6)
C2A N1A C8A 108.5(5)
N1A C2A C3A 111.1(5)
N1A C2A H21A 109.4
C3A C2A H21A 109.4
N1A C2A H22A 109.4
C3A C2A H22A 109.4
H21A C2A H22A 108.0
C2A C3A N4A 108.7(6)
C2A C3A H31A 110.0
N4A C3A H31A 110.0
C2A C3A H32A 110.0
N4A C3A H32A 110.0
H31A C3A H32A 108.3
C3A N4A H41A 109.5
C3A N4A H42A 109.5
H41A N4A H42A 109.5
C3A N4A H43A 109.5
H41A N4A H43A 109.5
H42A N4A H43A 109.5
N1A C5A C6A 109.2(6)
N1A C5A H51A 109.8
C6A C5A H51A 109.8
N1A C5A H52A 109.8
C6A C5A H52A 109.8
H51A C5A H52A 108.3
N72A C6A N71A 103.6(9)
N72A C6A C5A 114.2(10)
N71A C6A C5A 115.4(6)
C6A N71A H71A 109.5
C6A N71A H72A 109.5
H71A N71A H72A 109.5
C6A N71A H73A 109.5
H71A N71A H73A 109.5
H72A N71A H73A 109.5
C6A N72A H74A 109.5
C6A N72A H75A 109.5
H74A N72A H75A 109.5
C6A N72A H76A 109.5
H74A N72A H76A 109.5
H75A N72A H76A 109.5
C9A C8A N1A 113.6(6)
C9A C8A H81A 108.8
N1A C8A H81A 108.8
C9A C8A H82A 108.8
N1A C8A H82A 108.8
H81A C8A H82A 107.7
N10A C9A C8A 111.4(7)
N10A C9A H91A 109.3
C8A C9A H91A 109.3
N10A C9A H92A 109.3
C8A C9A H92A 109.3
H91A C9A H92A 108.0
C9A N10A H11A 109.5
C9A N10A H12A 109.5
H11A N10A H12A 109.5
C9A N10A H13A 109.5
H11A N10A H13A 109.5
H12A N10A H13A 109.5
C7B N1B C1B 123.5(4)
C7B N1B H1B 118.3
C1B N1B H1B 118.3
C6B C1B C2B 120.5(4)
C6B C1B N1B 121.4(4)
C2B C1B N1B 118.0(4)
C1B C2B C3B 117.8(5)
C1B C2B C13B 121.8(4)
C3B C2B C13B 120.4(4)
C4B C3B C2B 122.1(5)
C4B C3B H3B 118.9
C2B C3B H3B 118.9
C3B C4B C5B 119.2(5)
C3B C4B H4B 120.4
C5B C4B H4B 120.4
C4B C5B C6B 120.1(5)
C4B C5B H5B 119.9
C6B C5B H5B 119.9
C5B C6B C1B 120.2(5)
C5B C6B H6B 119.9
C1B C6B H6B 119.9
N1B C7B C8B 122.0(4)
N1B C7B C12B 123.2(4)
C8B C7B C12B 114.6(4)
C9B C8B C7B 123.8(4)
C9B C8B Cl1B 117.7(4)
C7B C8B Cl1B 118.6(3)
C10B C9B C8B 119.6(4)
C10B C9B H9B 120.2
C8B C9B H9B 120.2
C9B C10B C11B 119.5(4)
C9B C10B H10B 120.2
C11B C10B H10B 120.2
C10B C11B C12B 119.3(4)
C10B C11B H11B 120.3
C12B C11B H11B 120.3
C11B C12B C7B 122.9(4)
C11B C12B Cl2B 116.8(3)
C7B C12B Cl2B 120.3(3)
C2B C13B C14B 111.7(4)
C2B C13B H13B 109.3
C14B C13B H13B 109.3
C2B C13B H14B 109.3
C14B C13B H14B 109.3
H13B C13B H14B 108.0
O1B C14B O2B 122.9(5)
O1B C14B C13B 119.4(4)
O2B C14B C13B 117.6(5)
C7C N1C C1C 123.9(4)
C7C N1C H1C 118.1
C1C N1C H1C 118.1
C6C C1C C2C 119.7(4)
C6C C1C N1C 122.0(4)
C2C C1C N1C 118.3(4)
C3C C2C C1C 118.1(5)
C3C C2C C13C 119.8(4)
C1C C2C C13C 122.0(4)
C4C C3C C2C 121.5(5)
C4C C3C H3C 119.2
C2C C3C H3C 119.2
C5C C4C C3C 119.4(5)
C5C C4C H4C 120.3
C3C C4C H4C 120.3
C6C C5C C4C 120.6(5)
C6C C5C H5C 119.7
C4C C5C H5C 119.7
C5C C6C C1C 120.6(5)
C5C C6C H6C 119.7
C1C C6C H6C 119.7
N1C C7C C12C 123.5(4)
N1C C7C C8C 121.5(4)
C12C C7C C8C 114.8(4)
C9C C8C C7C 123.5(4)
C9C C8C Cl1C 118.3(4)
C7C C8C Cl1C 118.2(3)
C8C C9C C10C 119.5(4)
C8C C9C H9C 120.2
C10C C9C H9C 120.2
C9C C10C C11C 119.5(4)
C9C C10C H10C 120.2
C11C C10C H10C 120.2
C10C C11C C12C 120.3(4)
C10C C11C H11C 119.8
C12C C11C H11C 119.8
C11C C12C C7C 122.2(4)
C11C C12C Cl2C 117.3(3)
C7C C12C Cl2C 120.6(3)
C2C C13C C14C 113.2(4)
C2C C13C H13C 108.9
C14C C13C H13C 108.9
C2C C13C H14C 108.9
C14C C13C H14C 108.9
H13C C13C H14C 107.7
O1C C14C O2C 122.9(4)
O1C C14C C13C 117.8(4)
O2C C14C C13C 119.2(4)
C7D N1D C1D 123.9(4)
C7D N1D H1D 118.0
C1D N1D H1D 118.0
C6D C1D C2D 119.6(4)
C6D C1D N1D 121.5(4)
C2D C1D N1D 118.8(4)
C1D C2D C3D 118.5(5)
C1D C2D C13D 120.9(4)
C3D C2D C13D 120.5(4)
C4D C3D C2D 121.8(5)
C4D C3D H3D 119.1
C2D C3D H3D 119.1
C3D C4D C5D 119.3(5)
C3D C4D H4D 120.3
C5D C4D H4D 120.3
C4D C5D C6D 119.7(5)
C4D C5D H5D 120.2
C6D C5D H5D 120.2
C5D C6D C1D 121.1(5)
C5D C6D H6D 119.5
C1D C6D H6D 119.5
C12D C7D N1D 123.2(4)
C12D C7D C8D 115.3(4)
N1D C7D C8D 121.5(4)
C9D C8D C7D 122.6(4)
C9D C8D Cl1D 118.5(4)
C7D C8D Cl1D 118.9(4)
C8D C9D C10D 120.0(5)
C8D C9D H9D 120.0
C10D C9D H9D 120.0
C9D C10D C11D 119.2(4)
C9D C10D H10D 120.4
C11D C10D H10D 120.4
C12D C11D C10D 119.9(5)
C12D C11D H11D 120.0
C10D C11D H11D 120.0
C11D C12D C7D 122.8(4)
C11D C12D Cl2D 117.1(4)
C7D C12D Cl2D 120.1(3)
C2D C13D C14D 107.8(4)
C2D C13D H13D 110.2
C14D C13D H13D 110.2
C2D C13D H14D 110.2
C14D C13D H14D 110.2
H13D C13D H14D 108.5
O1D C14D O2D 123.9(6)
O1D C14D C13D 118.4(5)
O2D C14D C13D 117.3(6)
H11 O1 H12 124.0(5)
H21 O2 H22 100.5(7)

loop_
_geom_bond_atom_site_label_1
_geom_bond_atom_site_label_2
_geom_bond_site_symmetry_2
_geom_bond_distance
_geom_bond_publ_flag
N1A C5A . 1.433(10) ?
N1A C2A . 1.465(7) ?
N1A C8A . 1.523(9) ?
C2A C3A . 1.491(8) ?
C2A H21A . 0.99 ?
C2A H22A . 0.99 ?
C3A N4A . 1.505(8) ?
C3A H31A . 0.99 ?
C3A H32A . 0.99 ?
N4A H41A . 0.91 ?
N4A H42A . 0.91 ?
N4A H43A . 0.91 ?
C5A C6A . 1.547(12) ?
C5A H51A . 0.99 ?
C5A H52A . 0.99 ?
C6A N72A . 1.543(16) ?
C6A N71A . 1.543(12) ?
N71A H71A . 0.91 ?
N71A H72A . 0.91 ?
N71A H73A . 0.91 ?
N72A H74A . 0.91 ?
N72A H75A . 0.91 ?
N72A H76A . 0.91 ?
C8A C9A . 1.500(10) ?
C8A H81A . 0.99 ?
C8A H82A . 0.99 ?
C9A N10A . 1.527(10) ?
C9A H91A . 0.99 ?
C9A H92A . 0.99 ?
N10A H11A . 0.91 ?
N10A H12A . 0.91 ?
N10A H13A . 0.91 ?
Cl1B C8B . 1.754(4) ?
Cl2B C12B . 1.741(4) ?
O1B C14B . 1.226(6) ?
O2B C14B . 1.256(6) ?
N1B C7B . 1.391(5) ?
N1B C1B . 1.431(6) ?
N1B H1B . 0.88 ?
C1B C6B . 1.393(6) ?
C1B C2B . 1.396(6) ?
C2B C3B . 1.396(7) ?
C2B C13B . 1.506(7) ?
C3B C4B . 1.381(7) ?
C3B H3B . 0.95 ?
C4B C5B . 1.384(7) ?
C4B H4B . 0.95 ?
C5B C6B . 1.386(7) ?
C5B H5B . 0.95 ?
C6B H6B . 0.95 ?
C7B C8B . 1.389(6) ?
C7B C12B . 1.401(6) ?
C8B C9B . 1.382(6) ?
C9B C10B . 1.374(7) ?
C9B H9B . 0.95 ?
C10B C11B . 1.383(7) ?
C10B H10B . 0.95 ?
C11B C12B . 1.395(6) ?
C11B H11B . 0.95 ?
C13B C14B . 1.523(7) ?
C13B H13B . 0.99 ?
C13B H14B . 0.99 ?
Cl1C C8C . 1.749(4) ?
Cl2C C12C . 1.733(4) ?
O1C C14C . 1.253(6) ?
O2C C14C . 1.255(6) ?
N1C C7C . 1.393(6) ?
N1C C1C . 1.414(6) ?
N1C H1C . 0.88 ?
C1C C6C . 1.401(6) ?
C1C C2C . 1.405(6) ?
C2C C3C . 1.395(7) ?
C2C C13C . 1.509(7) ?
C3C C4C . 1.391(7) ?
C3C H3C . 0.95 ?
C4C C5C . 1.377(7) ?
C4C H4C . 0.95 ?
C5C C6C . 1.370(7) ?
C5C H5C . 0.95 ?
C6C H6C . 0.95 ?
C7C C12C . 1.403(6) ?
C7C C8C . 1.405(6) ?
C8C C9C . 1.372(6) ?
C9C C10C . 1.377(7) ?
C9C H9C . 0.95 ?
C10C C11C . 1.378(6) ?
C10C H10C . 0.95 ?
C11C C12C . 1.384(6) ?
C11C H11C . 0.95 ?
C13C C14C . 1.524(6) ?
C13C H13C . 0.99 ?
C13C H14C . 0.99 ?
Cl1D C8D . 1.745(5) ?
Cl2D C12D . 1.744(4) ?
O1D C14D . 1.231(7) ?
O2D C14D . 1.258(8) ?
N1D C7D . 1.393(6) ?
N1D C1D . 1.417(6) ?
N1D H1D . 0.88 ?
C1D C6D . 1.387(6) ?
C1D C2D . 1.392(6) ?
C2D C3D . 1.397(7) ?
C2D C13D . 1.504(7) ?
C3D C4D . 1.379(7) ?
C3D H3D . 0.95 ?
C4D C5D . 1.381(7) ?
C4D H4D . 0.95 ?
C5D C6D . 1.388(7) ?
C5D H5D . 0.95 ?
C6D H6D . 0.95 ?
C7D C12D . 1.392(6) ?
C7D C8D . 1.403(6) ?
C8D C9D . 1.376(7) ?
C9D C10D . 1.378(7) ?
C9D H9D . 0.95 ?
C10D C11D . 1.383(7) ?
C10D H10D . 0.95 ?
C11D C12D . 1.377(6) ?
C11D H11D . 0.95 ?
C13D C14D . 1.527(7) ?
C13D H13D . 0.99 ?
C13D H14D . 0.99 ?
O1 H11 . 0.817(4) ?
O1 H12 . 0.820(4) ?
O2 H21 . 0.894(6) ?
O2 H22 . 0.826(5) ?
O3 O4 . 0.65(3) yes
O5 O6 . 0.84(2) yes
O7 O8 . 0.72(3) yes
O7 O9 . 1.480(17) yes
O8 O9 . 1.40(3) yes
O9 O10 . 1.691(19) yes
O9 O13 . 1.69(3) yes
O9 O12 . 1.58(2) yes
O10 O13 . 0.77(2) yes
O11 O12 . 1.069(17) yes

loop_
_geom_hbond_atom_site_label_D
_geom_hbond_atom_site_label_H
_geom_hbond_atom_site_label_A
_geom_hbond_site_symmetry_A
_geom_hbond_distance_DH
_geom_hbond_distance_HA
_geom_hbond_distance_DA
_geom_hbond_angle_DHA
_geom_hbond_publ_flag
N4A H41A O2C 2 0.91 1.99 2.841(6) 156 yes
N4A H42A O1 . 0.91 2.05 2.845(6) 145 yes
N4A H43A O1 3_675 0.91 1.97 2.876(7) 174 yes
N71A H71A O2D 1_665 0.91 1.80 2.692(9) 166 yes
N71A H72A O2 1_565 0.91 1.90 2.785(10) 163 yes
N71A H73A O1B 4_675 0.91 2.13 2.999(11) 161 yes
N72A H74A O2C 2 0.91 1.90 2.758(17) 156 yes
N72A H75A O8 1_565 0.91 2.00 2.79(4) 145 yes
N72A H75A O12 1_565 0.91 1.95 2.75(3) 146 yes
N72A H75A O11 1_565 0.91 2.44 3.06(2) 125 yes
N72A H75A O9 1_565 0.91 2.60 3.50(3) 177 yes
N72A H76A O4 1_565 0.91 1.79 2.57(2) 141 yes
N72A H76A O2 1_565 0.91 2.19 2.816(18) 125 yes
N72A H76A O3 1_565 0.91 2.32 3.15(3) 152 yes
N10A H11A O2C 2 0.91 1.92 2.816(6) 169 yes
N10A H12A O1D 2 0.91 2.03 2.932(7) 172 yes
N10A H12A O2D 2 0.91 2.30 2.935(7) 126 yes
N10A H13A O7 . 0.91 1.86 2.751(10) 167 yes
N10A H13A O8 . 0.91 2.34 3.23(3) 167 yes
N1B H1B O1B . 0.88 2.37 2.961(5) 124 yes
N1C H1C O1C . 0.88 2.30 2.872(5) 123 yes
N1D H1D O1D . 0.88 2.32 2.941(5) 128 yes
O1 H11 O1C 2 0.817(4) 1.909(4) 2.726(6) 179(3) yes
O1 H12 O2B 2 0.820(4) 1.878(4) 2.698(6) 179(3) yes
O2 H21 O3 . 0.894(6) 2.13(3) 2.92(3) 146(3) yes
O2 H21 O4 . 0.894(6) 2.212(12) 2.863(13) 129(3) yes
O2 H22 O1D 2 0.826(5) 1.906(4) 2.732(7) 179(3) yes

loop_
_geom_torsion_atom_site_label_1
_geom_torsion_atom_site_label_2
_geom_torsion_atom_site_label_3
_geom_torsion_atom_site_label_4
_geom_torsion
C5A N1A C2A C3A -148.4(6)
C8A N1A C2A C3A 89.3(7)
N1A C2A C3A N4A 63.5(7)
C2A N1A C5A C6A 78.9(8)
C8A N1A C5A C6A -158.7(6)
N1A C5A C6A N72A 60.8(11)
N1A C5A C6A N71A -179.3(7)
C5A N1A C8A C9A 84.6(8)
C2A N1A C8A C9A -148.2(7)
N1A C8A C9A N10A 64.6(9)
C7B N1B C1B C6B -16.9(7)
C7B N1B C1B C2B 164.1(4)
C6B C1B C2B C3B 1.1(7)
N1B C1B C2B C3B -180.0(4)
C6B C1B C2B C13B 179.1(4)
N1B C1B C2B C13B -1.9(6)
C1B C2B C3B C4B -0.1(7)
C13B C2B C3B C4B -178.2(4)
C2B C3B C4B C5B -0.9(8)
C3B C4B C5B C6B 0.9(7)
C4B C5B C6B C1B 0.0(7)
C2B C1B C6B C5B -1.0(7)
N1B C1B C6B C5B -180.0(4)
C1B N1B C7B C8B 133.0(5)
C1B N1B C7B C12B -52.0(6)
N1B C7B C8B C9B 179.0(4)
C12B C7B C8B C9B 3.7(6)
N1B C7B C8B Cl1B -0.7(6)
C12B C7B C8B Cl1B -176.0(3)
C7B C8B C9B C10B 0.3(7)
Cl1B C8B C9B C10B 180.0(4)
C8B C9B C10B C11B -3.3(7)
C9B C10B C11B C12B 2.1(7)
C10B C11B C12B C7B 2.2(7)
C10B C11B C12B Cl2B -175.6(3)
N1B C7B C12B C11B 179.8(4)
C8B C7B C12B C11B -4.9(6)
N1B C7B C12B Cl2B -2.5(6)
C8B C7B C12B Cl2B 172.9(3)
C1B C2B C13B C14B 82.7(6)
C3B C2B C13B C14B -99.4(5)
C2B C13B C14B O1B -52.8(7)
C2B C13B C14B O2B 127.6(6)
C7C N1C C1C C6C 15.2(7)
C7C N1C C1C C2C -165.8(4)
C6C C1C C2C C3C -1.3(7)
N1C C1C C2C C3C 179.6(4)
C6C C1C C2C C13C -180.0(4)
N1C C1C C2C C13C 1.0(6)
C1C C2C C3C C4C -0.1(7)
C13C C2C C3C C4C 178.5(4)
C2C C3C C4C C5C 1.0(8)
C3C C4C C5C C6C -0.4(8)
C4C C5C C6C C1C -1.0(7)
C2C C1C C6C C5C 1.9(7)
N1C C1C C6C C5C -179.1(4)
C1C N1C C7C C12C 53.0(6)
C1C N1C C7C C8C -131.6(5)
N1C C7C C8C C9C -179.2(4)
C12C C7C C8C C9C -3.5(6)
N1C C7C C8C Cl1C 0.0(6)
C12C C7C C8C Cl1C 175.7(3)
C7C C8C C9C C10C 0.0(7)
Cl1C C8C C9C C10C -179.2(4)
C8C C9C C10C C11C 2.8(7)
C9C C10C C11C C12C -1.9(7)
C10C C11C C12C C7C -1.9(7)
C10C C11C C12C Cl2C 176.2(3)
N1C C7C C12C C11C -180.0(4)
C8C C7C C12C C11C 4.4(6)
N1C C7C C12C Cl2C 2.0(6)
C8C C7C C12C Cl2C -173.6(3)
C3C C2C C13C C14C 103.2(5)
C1C C2C C13C C14C -78.2(6)
C2C C13C C14C O1C 46.1(6)
C2C C13C C14C O2C -135.9(5)
C7D N1D C1D C6D -19.1(7)
C7D N1D C1D C2D 161.8(4)
C6D C1D C2D C3D 1.3(7)
N1D C1D C2D C3D -179.6(4)
C6D C1D C2D C13D -174.9(4)
N1D C1D C2D C13D 4.1(6)
C1D C2D C3D C4D 0.5(7)
C13D C2D C3D C4D 176.8(4)
C2D C3D C4D C5D -1.9(8)
C3D C4D C5D C6D 1.5(7)
C4D C5D C6D C1D 0.3(7)
C2D C1D C6D C5D -1.7(7)
N1D C1D C6D C5D 179.3(4)
C1D N1D C7D C12D -50.0(6)
C1D N1D C7D C8D 133.6(5)
C12D C7D C8D C9D 4.8(6)
N1D C7D C8D C9D -178.5(4)
C12D C7D C8D Cl1D -173.8(3)
N1D C7D C8D Cl1D 2.9(6)
C7D C8D C9D C10D -0.6(7)
Cl1D C8D C9D C10D 178.0(4)
C8D C9D C10D C11D -2.5(7)
C9D C10D C11D C12D 1.2(7)
C10D C11D C12D C7D 3.5(7)
C10D C11D C12D Cl2D -174.7(3)
N1D C7D C12D C11D 177.1(4)
C8D C7D C12D C11D -6.2(6)
N1D C7D C12D Cl2D -4.7(6)
C8D C7D C12D Cl2D 171.9(3)
C1D C2D C13D C14D 80.6(6)
C3D C2D C13D C14D -95.6(6)
C2D C13D C14D O1D -77.0(7)
C2D C13D C14D O2D 96.0(6)
